data_7711746
loop_
_publ_author_name
'Roy, Soumalya'
'Shukla, Pooja'
'Ahmed, Naushad'
'Du, Ming-Hao'
'Tarannum, Ibtesham'
'Kong, Xiang-Jian'
'Gupta, Tulika'
'Singh, Saurabh Kumar Kumar'
'Das, Sourav'

_publ_section_title
;
 Interplay between anisotropy and magnetic exchange to modulate magnetic
 relaxation behaviors of phenoxo bridged Dy2 dimers with axial
 \b-diketonate co-ligands
;
_journal_name_full 'Dalton Transactions'
_journal_paper_doi 10.1039/D2DT03117E
_journal_year 2022
_chemical_formula_moiety 'C44 H22 Dy2 F24 N4 O10'
_chemical_formula_sum 'C44 H22 Dy2 F24 N4 O10'
_chemical_formula_weight 1547.65
_space_group_crystal_system monoclinic
_space_group_IT_number 14
_space_group_name_Hall '-P 2yn'
_space_group_name_H-M_alt 'P 1 21/n 1'
_atom_sites_solution_hydrogens geom
_atom_sites_solution_primary iterative
_audit_creation_date 2020-05-18
_audit_creation_method
;
Olex2 1.2
(compiled 2018.05.29 svn.r3508 for OlexSys, GUI svn.r5506)
;
_audit_update_record
;
2020-06-24 deposited with the CCDC.	2022-11-10 downloaded from the CCDC.
;
_cell_angle_alpha 90
_cell_angle_beta 90.7690(10)
_cell_angle_gamma 90
_cell_formula_units_Z 2
_cell_length_a 10.8075(3)
_cell_length_b 17.3606(5)
_cell_length_c 13.7617(4)
_cell_measurement_reflns_used 9907
_cell_measurement_temperature 293(2)
_cell_measurement_theta_max 28.35
_cell_measurement_theta_min 2.65
_cell_volume 2581.80(13)
_computing_molecular_graphics 'Olex2 (Dolomanov et al., 2009)'
_computing_publication_material 'Olex2 (Dolomanov et al., 2009)'
_computing_structure_refinement 'ShelXL (Sheldrick, 2015)'
_computing_structure_solution 'olex2.solve (Bourhis et al., 2015)'
_diffrn_ambient_temperature 293(2)
_diffrn_measured_fraction_theta_full 0.997
_diffrn_measured_fraction_theta_max 0.997
_diffrn_measurement_device_type 'Bruker APEX-II CCD'
_diffrn_measurement_method '\f and \w scans'
_diffrn_radiation_type MoK\a
_diffrn_radiation_wavelength 0.71073
_diffrn_reflns_av_R_equivalents 0.0251
_diffrn_reflns_av_unetI/netI 0.0208
_diffrn_reflns_Laue_measured_fraction_full 0.997
_diffrn_reflns_Laue_measured_fraction_max 0.997
_diffrn_reflns_limit_h_max 14
_diffrn_reflns_limit_h_min -11
_diffrn_reflns_limit_k_max 23
_diffrn_reflns_limit_k_min -23
_diffrn_reflns_limit_l_max 18
_diffrn_reflns_limit_l_min -18
_diffrn_reflns_number 27196
_diffrn_reflns_point_group_measured_fraction_full 0.997
_diffrn_reflns_point_group_measured_fraction_max 0.997
_diffrn_reflns_theta_full 25.242
_diffrn_reflns_theta_max 28.360
_diffrn_reflns_theta_min 2.412
_diffrn_standards_number 0
_exptl_absorpt_coefficient_mu 3.018
_exptl_absorpt_correction_T_max 1
_exptl_absorpt_correction_T_min 0.6298
_exptl_absorpt_correction_type multi-scan
_exptl_absorpt_process_details 'SADABS-2016/2 (Bruker,2016/2) used for absorption correction.'
_exptl_crystal_colour 'clear yellow'
_exptl_crystal_colour_lustre clear
_exptl_crystal_colour_primary yellow
_exptl_crystal_density_diffrn 1.991
_exptl_crystal_description block
_exptl_crystal_F_000 1484
_exptl_crystal_size_max 0.056
_exptl_crystal_size_mid 0.033
_exptl_crystal_size_min 0.027
_refine_diff_density_max 1.408
_refine_diff_density_min -0.792
_refine_diff_density_rms 0.097
_refine_ls_extinction_method none
_refine_ls_goodness_of_fit_ref 1.035
_refine_ls_hydrogen_treatment constr
_refine_ls_matrix_type full
_refine_ls_number_parameters 379
_refine_ls_number_reflns 6447
_refine_ls_number_restraints 0
_refine_ls_restrained_S_all 1.035
_refine_ls_R_factor_all 0.0441
_refine_ls_R_factor_gt 0.0358
_refine_ls_shift/su_max 0.001
_refine_ls_shift/su_mean 0.000
_refine_ls_structure_factor_coef Fsqd
_refine_ls_weighting_details 'w=1/[\s^2^(Fo^2^)+(0.0549P)^2^+4.2246P] where P=(Fo^2^+2Fc^2^)/3'
_refine_ls_weighting_scheme calc
_refine_ls_wR_factor_gt 0.0964
_refine_ls_wR_factor_ref 0.1035
_reflns_Friedel_coverage 0.000
_reflns_number_gt 5453
_reflns_number_total 6447
_reflns_threshold_expression 'I > 2\s(I)'
_cod_data_source_file d2dt03117e2.cif
_cod_data_source_block Compound_01
_cod_database_code 7711746
_shelx_shelxl_version_number 2018/1
_shelx_space_group_comment
;
The symmetry employed for this shelxl refinement is uniquely defined
by the following loop, which should always be used as a source of
symmetry information in preference to the above space-group names.
They are only intended as comments.
;
_olex2_refinement_description
;
1. Fixed Uiso
 At 1.2 times of:
  All C(H) groups
2.a Aromatic/amide H refined with riding coordinates:
 C20(H20), C15(H15), C2(H2), C7(H7), C12(H12), C11(H11), C10(H10), C9(H9),
 C5(H5), C4(H4), C3(H3)
;
_olex2_submission_special_instructions 'No special instructions were received'

loop_
_space_group_symop_operation_xyz
'x, y, z'
'-x+1/2, y+1/2, -z+1/2'
'-x, -y, -z'
'x-1/2, -y-1/2, z-1/2'

loop_
_atom_site_label
_atom_site_type_symbol
_atom_site_fract_x
_atom_site_fract_y
_atom_site_fract_z
_atom_site_U_iso_or_equiv
_atom_site_adp_type
_atom_site_occupancy
_atom_site_site_symmetry_order
_atom_site_calc_flag
_atom_site_refinement_flags_posn
_atom_site_refinement_flags_adp
_atom_site_refinement_flags_occupancy
_atom_site_disorder_assembly
_atom_site_disorder_group
Dy1 Dy 0.57944(2) 0.48868(2) 0.62161(2) 0.04213(8) Uani 1 1 d . . . . .
C22 C 0.7572(5) 0.7230(3) 0.5321(5) 0.0714(15) Uani 1 1 d . . . . .
F11 F 0.7965(9) 0.6887(4) 0.4560(6) 0.215(4) Uani 1 1 d . . . . .
N1 N 0.2078(3) 0.55100(19) 0.4180(3) 0.0466(7) Uani 1 1 d . . . . .
O5 O 0.6871(3) 0.60112(18) 0.5763(2) 0.0601(8) Uani 1 1 d . . . . .
O4 O 0.5288(3) 0.58910(18) 0.7288(2) 0.0555(7) Uani 1 1 d . . . . .
N2 N 0.2749(4) 0.5285(2) 0.2323(3) 0.0579(9) Uani 1 1 d . . . . .
F12 F 0.7008(5) 0.7781(3) 0.4951(5) 0.169(3) Uani 1 1 d . . . . .
C21 C 0.6801(4) 0.6704(3) 0.5959(3) 0.0535(10) Uani 1 1 d . . . . .
O2 O 0.4621(3) 0.42683(18) 0.7410(2) 0.0568(7) Uani 1 1 d . . . . .
C20 C 0.6130(5) 0.7045(3) 0.6684(4) 0.0716(14) Uani 1 1 d . . . . .
H20 H 0.615735 0.757691 0.676467 0.086 Uiso 1 1 calc R . . . .
F10 F 0.8518(7) 0.7439(6) 0.5692(5) 0.254(6) Uani 1 1 d . . . . .
O3 O 0.5820(3) 0.35424(18) 0.5943(2) 0.0547(7) Uani 1 1 d . . . . .
C19 C 0.5413(4) 0.6599(3) 0.7295(3) 0.0554(10) Uani 1 1 d . . . . .
F7 F 0.5109(6) 0.7653(3) 0.8344(5) 0.195(4) Uani 1 1 d . . . . .
F8 F 0.4599(10) 0.6633(4) 0.8831(4) 0.231(5) Uani 1 1 d . . . . .
C13 C 0.3574(7) 0.3528(4) 0.8564(5) 0.0822(18) Uani 1 1 d . . . . .
O1 O 0.3939(3) 0.52129(16) 0.5473(2) 0.0460(6) Uani 1 1 d . . . . .
C18 C 0.4685(6) 0.7011(4) 0.8091(5) 0.0779(16) Uani 1 1 d . . . . .
F9 F 0.3600(5) 0.7124(6) 0.7853(6) 0.222(5) Uani 1 1 d . . . . .
F1 F 0.2520(4) 0.3831(4) 0.8422(4) 0.149(2) Uani 1 1 d . . . . .
C16 C 0.5510(4) 0.2960(3) 0.6394(3) 0.0505(9) Uani 1 1 d . . . . .
C15 C 0.4801(5) 0.2925(3) 0.7230(3) 0.0595(11) Uani 1 1 d . . . . .
H15 H 0.460217 0.244922 0.749811 0.071 Uiso 1 1 calc R . . . .
F2 F 0.4072(6) 0.3935(4) 0.9287(3) 0.152(2) Uani 1 1 d . . . . .
C14 C 0.4395(4) 0.3591(3) 0.7661(3) 0.0525(10) Uani 1 1 d . . . . .
F3 F 0.3474(5) 0.2836(3) 0.8899(3) 0.136(2) Uani 1 1 d . . . . .
C17 C 0.5998(6) 0.2195(3) 0.5970(4) 0.0699(14) Uani 1 1 d . . . . .
F6 F 0.5878(5) 0.2170(2) 0.5031(3) 0.1233(16) Uani 1 1 d . . . . .
C2 C 0.2587(4) 0.5457(3) 0.6815(3) 0.0570(11) Uani 1 1 d . . . . .
H2 H 0.321394 0.533201 0.725734 0.068 Uiso 1 1 calc R . . . .
F5 F 0.5460(7) 0.1595(2) 0.6279(4) 0.169(3) Uani 1 1 d . . . . .
C1 C 0.2813(4) 0.5413(2) 0.5816(3) 0.0453(8) Uani 1 1 d . . . . .
C6 C 0.1833(4) 0.5589(2) 0.5179(3) 0.0470(9) Uani 1 1 d . . . . .
C7 C 0.1278(4) 0.5648(3) 0.3512(4) 0.0552(10) Uani 1 1 d . . . . .
H7 H 0.049261 0.581960 0.367560 0.066 Uiso 1 1 calc R . . . .
C8 C 0.1591(4) 0.5539(3) 0.2495(4) 0.0563(10) Uani 1 1 d . . . . .
C12 C 0.3051(7) 0.5156(4) 0.1392(4) 0.0785(17) Uani 1 1 d . . . . .
H12 H 0.383474 0.496554 0.125970 0.094 Uiso 1 1 calc R . . . .
C11 C 0.2251(7) 0.5294(4) 0.0629(4) 0.0828(17) Uani 1 1 d . . . . .
H11 H 0.250190 0.520754 -0.000556 0.099 Uiso 1 1 calc R . . . .
C10 C 0.1098(6) 0.5557(4) 0.0803(5) 0.0806(17) Uani 1 1 d . . . . .
H10 H 0.055047 0.565177 0.028989 0.097 Uiso 1 1 calc R . . . .
C9 C 0.0739(5) 0.5683(3) 0.1753(4) 0.0705(14) Uani 1 1 d . . . . .
H9 H -0.005254 0.585910 0.189033 0.085 Uiso 1 1 calc R . . . .
C5 C 0.0688(4) 0.5814(3) 0.5545(4) 0.0600(11) Uani 1 1 d . . . . .
H5 H 0.004395 0.593265 0.511552 0.072 Uiso 1 1 calc R . . . .
C4 C 0.0500(4) 0.5864(3) 0.6525(4) 0.0646(13) Uani 1 1 d . . . . .
H4 H -0.026259 0.601846 0.676073 0.078 Uiso 1 1 calc R . . . .
F4 F 0.7146(5) 0.2143(4) 0.6099(6) 0.194(4) Uani 1 1 d . . . . .
C3 C 0.1446(5) 0.5683(3) 0.7151(4) 0.0640(12) Uani 1 1 d . . . . .
H3 H 0.131959 0.571340 0.781707 0.077 Uiso 1 1 calc R . . . .

loop_
_atom_site_aniso_label
_atom_site_aniso_U_11
_atom_site_aniso_U_22
_atom_site_aniso_U_33
_atom_site_aniso_U_23
_atom_site_aniso_U_13
_atom_site_aniso_U_12
Dy1 0.04347(12) 0.04104(12) 0.04214(12) 0.00035(7) 0.01045(8) 0.00305(7)
C22 0.061(3) 0.051(3) 0.103(4) 0.014(3) 0.026(3) 0.004(2)
F11 0.331(10) 0.109(4) 0.209(7) 0.020(4) 0.182(7) -0.040(5)
N1 0.0415(17) 0.0403(17) 0.058(2) -0.0019(14) 0.0052(15) 0.0039(13)
O5 0.066(2) 0.0459(17) 0.069(2) -0.0002(14) 0.0241(16) -0.0007(14)
O4 0.0647(19) 0.0483(17) 0.0537(16) -0.0034(13) 0.0143(14) 0.0024(14)
N2 0.059(2) 0.059(2) 0.055(2) 0.0022(17) -0.0004(18) 0.0063(18)
F12 0.130(4) 0.140(4) 0.239(6) 0.124(5) 0.087(4) 0.046(3)
C21 0.053(2) 0.044(2) 0.064(3) 0.0061(19) 0.003(2) 0.0015(18)
O2 0.0654(19) 0.0500(17) 0.0556(17) 0.0022(13) 0.0227(14) 0.0032(14)
C20 0.081(4) 0.045(3) 0.089(4) -0.004(2) 0.021(3) 0.001(2)
F10 0.176(6) 0.403(13) 0.183(6) 0.148(8) -0.062(5) -0.206(8)
O3 0.0655(19) 0.0454(16) 0.0535(16) -0.0010(13) 0.0169(14) -0.0056(13)
C19 0.063(3) 0.048(2) 0.055(2) -0.0083(19) 0.005(2) 0.008(2)
F7 0.233(7) 0.128(4) 0.227(6) -0.125(5) 0.137(6) -0.073(4)
F8 0.453(14) 0.140(5) 0.104(4) 0.003(3) 0.142(6) 0.087(7)
C13 0.102(5) 0.075(4) 0.071(4) 0.014(3) 0.043(3) 0.011(3)
O1 0.0407(14) 0.0532(16) 0.0444(14) 0.0019(12) 0.0120(11) 0.0072(12)
C18 0.094(4) 0.066(3) 0.075(4) -0.015(3) 0.027(3) 0.013(3)
F9 0.099(4) 0.344(11) 0.225(7) -0.178(8) 0.003(4) 0.078(5)
F1 0.098(3) 0.205(6) 0.147(4) 0.069(4) 0.073(3) 0.058(3)
C16 0.052(2) 0.045(2) 0.055(2) 0.0014(18) 0.0053(18) 0.0005(17)
C15 0.069(3) 0.047(2) 0.062(3) 0.009(2) 0.022(2) 0.001(2)
F2 0.201(6) 0.182(5) 0.077(3) -0.022(3) 0.063(3) -0.031(4)
C14 0.054(2) 0.059(3) 0.045(2) 0.0081(18) 0.0130(18) 0.0033(19)
F3 0.197(5) 0.086(3) 0.129(3) 0.036(2) 0.108(4) 0.016(3)
C17 0.084(4) 0.053(3) 0.073(3) -0.003(2) 0.022(3) 0.007(2)
F6 0.191(5) 0.088(3) 0.091(3) -0.027(2) 0.035(3) 0.020(3)
C2 0.053(2) 0.063(3) 0.056(2) -0.004(2) 0.0176(19) 0.003(2)
F5 0.286(7) 0.049(2) 0.177(5) 0.000(2) 0.142(5) -0.001(3)
C1 0.0420(19) 0.042(2) 0.052(2) -0.0019(16) 0.0151(16) 0.0040(16)
C6 0.044(2) 0.0376(19) 0.060(2) -0.0046(17) 0.0115(17) 0.0013(15)
C7 0.045(2) 0.049(2) 0.072(3) 0.002(2) 0.002(2) 0.0061(18)
C8 0.056(2) 0.046(2) 0.067(3) 0.005(2) -0.005(2) 0.0001(19)
C12 0.095(5) 0.088(4) 0.053(3) -0.001(3) 0.004(3) 0.018(3)
C11 0.112(5) 0.078(4) 0.058(3) -0.002(3) -0.014(3) 0.007(4)
C10 0.097(4) 0.071(4) 0.073(4) 0.011(3) -0.030(3) -0.003(3)
C9 0.069(3) 0.061(3) 0.081(4) 0.009(3) -0.016(3) -0.001(2)
C5 0.043(2) 0.058(3) 0.079(3) -0.012(2) 0.008(2) 0.0075(19)
C4 0.049(2) 0.063(3) 0.083(3) -0.014(2) 0.026(2) 0.005(2)
F4 0.107(4) 0.164(6) 0.310(9) -0.113(6) -0.056(5) 0.078(4)
C3 0.060(3) 0.065(3) 0.067(3) -0.009(2) 0.029(2) 0.001(2)

loop_
_atom_type_symbol
_atom_type_description
_atom_type_scat_dispersion_real
_atom_type_scat_dispersion_imag
_atom_type_scat_source
C C 0.0033 0.0016 'International Tables Vol C Tables 4.2.6.8 and 6.1.1.4'
H H 0.0000 0.0000 'International Tables Vol C Tables 4.2.6.8 and 6.1.1.4'
Dy Dy -0.1892 4.4098 'International Tables Vol C Tables 4.2.6.8 and 6.1.1.4'
F F 0.0171 0.0103 'International Tables Vol C Tables 4.2.6.8 and 6.1.1.4'
N N 0.0061 0.0033 'International Tables Vol C Tables 4.2.6.8 and 6.1.1.4'
O O 0.0106 0.0060 'International Tables Vol C Tables 4.2.6.8 and 6.1.1.4'

loop_
_geom_angle_atom_site_label_1
_geom_angle_atom_site_label_2
_geom_angle_atom_site_label_3
_geom_angle
_geom_angle_site_symmetry_1
_geom_angle_site_symmetry_3
_geom_angle_publ_flag
N1 Dy1 Dy1 104.35(8) 3_666 3_666 ?
N1 Dy1 N2 64.86(12) 3_666 3_666 ?
O5 Dy1 Dy1 84.23(9) . 3_666 ?
O5 Dy1 N1 73.07(11) . 3_666 ?
O5 Dy1 N2 90.21(13) . 3_666 ?
O5 Dy1 O3 140.15(10) . . ?
O4 Dy1 Dy1 111.93(8) . 3_666 ?
O4 Dy1 N1 124.78(12) . 3_666 ?
O4 Dy1 O5 70.87(11) . . ?
O4 Dy1 N2 74.87(12) . 3_666 ?
O4 Dy1 O3 146.55(10) . . ?
N2 Dy1 Dy1 169.00(9) 3_666 3_666 ?
O2 Dy1 Dy1 115.19(9) . 3_666 ?
O2 Dy1 N1 122.71(11) . 3_666 ?
O2 Dy1 O5 146.66(11) . . ?
O2 Dy1 O4 76.58(11) . . ?
O2 Dy1 N2 74.28(13) . 3_666 ?
O2 Dy1 O3 70.57(10) . . ?
O2 Dy1 O1 137.04(11) . 3_666 ?
O3 Dy1 Dy1 88.15(8) . 3_666 ?
O3 Dy1 N1 71.13(11) . 3_666 ?
O3 Dy1 N2 90.09(12) . 3_666 ?
O1 Dy1 Dy1 35.80(7) 3_666 3_666 ?
O1 Dy1 Dy1 36.58(7) . 3_666 ?
O1 Dy1 N1 68.55(11) 3_666 3_666 ?
O1 Dy1 N1 140.93(11) . 3_666 ?
O1 Dy1 O5 96.22(11) . . ?
O1 Dy1 O5 74.50(11) 3_666 . ?
O1 Dy1 O4 83.60(11) . . ?
O1 Dy1 O4 134.97(10) 3_666 . ?
O1 Dy1 N2 133.38(12) 3_666 3_666 ?
O1 Dy1 N2 154.12(11) . 3_666 ?
O1 Dy1 O2 87.02(11) . . ?
O1 Dy1 O3 100.56(11) . . ?
O1 Dy1 O3 76.61(10) 3_666 . ?
O1 Dy1 O1 72.38(10) . 3_666 ?
F11 C22 C21 112.6(5) . . ?
F12 C22 F11 100.8(7) . . ?
F12 C22 C21 115.5(5) . . ?
F10 C22 F11 101.5(7) . . ?
F10 C22 F12 110.7(7) . . ?
F10 C22 C21 114.1(6) . . ?
C6 N1 Dy1 115.5(3) . 3_666 ?
C7 N1 Dy1 121.1(3) . 3_666 ?
C7 N1 C6 123.4(4) . . ?
C21 O5 Dy1 135.7(3) . . ?
C19 O4 Dy1 135.6(3) . . ?
C8 N2 Dy1 117.6(3) . 3_666 ?
C12 N2 Dy1 125.2(4) . 3_666 ?
C12 N2 C8 117.2(5) . . ?
O5 C21 C22 115.0(4) . . ?
O5 C21 C20 127.7(4) . . ?
C20 C21 C22 117.3(4) . . ?
C14 O2 Dy1 137.1(3) . . ?
C21 C20 H20 119.9 . . ?
C21 C20 C19 120.2(5) . . ?
C19 C20 H20 119.9 . . ?
C16 O3 Dy1 136.5(3) . . ?
O4 C19 C20 127.8(4) . . ?
O4 C19 C18 114.3(5) . . ?
C20 C19 C18 118.0(5) . . ?
F1 C13 F2 104.4(6) . . ?
F1 C13 C14 111.9(5) . . ?
F1 C13 F3 111.2(6) . . ?
F2 C13 C14 109.6(5) . . ?
F3 C13 F2 105.2(6) . . ?
F3 C13 C14 113.9(5) . . ?
Dy1 O1 Dy1 107.61(10) . 3_666 ?
C1 O1 Dy1 119.0(2) . 3_666 ?
C1 O1 Dy1 133.3(3) . . ?
F7 C18 C19 115.1(5) . . ?
F8 C18 C19 113.1(6) . . ?
F8 C18 F7 106.2(7) . . ?
F8 C18 F9 103.0(8) . . ?
F9 C18 C19 112.4(6) . . ?
F9 C18 F7 106.0(7) . . ?
O3 C16 C15 127.3(4) . . ?
O3 C16 C17 114.7(4) . . ?
C15 C16 C17 118.0(4) . . ?
C16 C15 H15 119.9 . . ?
C14 C15 C16 120.2(4) . . ?
C14 C15 H15 119.9 . . ?
O2 C14 C13 114.0(4) . . ?
O2 C14 C15 127.4(4) . . ?
C15 C14 C13 118.7(4) . . ?
F6 C17 C16 112.0(5) . . ?
F5 C17 C16 114.7(5) . . ?
F5 C17 F6 105.4(6) . . ?
F4 C17 C16 110.5(5) . . ?
F4 C17 F6 103.0(6) . . ?
F4 C17 F5 110.5(7) . . ?
C1 C2 H2 119.6 . . ?
C3 C2 H2 119.6 . . ?
C3 C2 C1 120.8(5) . . ?
O1 C1 C2 121.6(4) . . ?
O1 C1 C6 120.9(4) . . ?
C6 C1 C2 117.5(4) . . ?
C1 C6 N1 116.0(3) . . ?
C5 C6 N1 123.8(4) . . ?
C5 C6 C1 120.2(4) . . ?
N1 C7 H7 119.9 . . ?
N1 C7 C8 120.3(4) . . ?
C8 C7 H7 119.9 . . ?
N2 C8 C7 116.0(4) . . ?
N2 C8 C9 122.5(5) . . ?
C9 C8 C7 121.5(5) . . ?
N2 C12 H12 118.6 . . ?
N2 C12 C11 122.8(6) . . ?
C11 C12 H12 118.6 . . ?
C12 C11 H11 120.1 . . ?
C10 C11 C12 119.7(6) . . ?
C10 C11 H11 120.1 . . ?
C11 C10 H10 120.3 . . ?
C11 C10 C9 119.4(5) . . ?
C9 C10 H10 120.3 . . ?
C8 C9 H9 120.9 . . ?
C10 C9 C8 118.3(6) . . ?
C10 C9 H9 120.9 . . ?
C6 C5 H5 119.5 . . ?
C4 C5 C6 121.0(5) . . ?
C4 C5 H5 119.5 . . ?
C5 C4 H4 120.4 . . ?
C3 C4 C5 119.2(4) . . ?
C3 C4 H4 120.4 . . ?
C2 C3 H3 119.4 . . ?
C4 C3 C2 121.3(5) . . ?
C4 C3 H3 119.4 . . ?

loop_
_geom_bond_atom_site_label_1
_geom_bond_atom_site_label_2
_geom_bond_distance
_geom_bond_site_symmetry_2
_geom_bond_publ_flag
Dy1 Dy1 3.7618(4) 3_666 ?
Dy1 N1 2.468(3) 3_666 ?
Dy1 O5 2.360(3) . ?
Dy1 O4 2.353(3) . ?
Dy1 N2 2.554(4) 3_666 ?
Dy1 O2 2.348(3) . ?
Dy1 O3 2.364(3) . ?
Dy1 O1 2.309(3) . ?
Dy1 O1 2.352(3) 3_666 ?
C22 F11 1.282(8) . ?
C22 F12 1.240(7) . ?
C22 C21 1.522(7) . ?
C22 F10 1.194(8) . ?
N1 C6 1.410(5) . ?
N1 C7 1.276(6) . ?
O5 C21 1.236(5) . ?
O4 C19 1.237(5) . ?
N2 C8 1.351(6) . ?
N2 C12 1.345(7) . ?
C21 C20 1.374(7) . ?
O2 C14 1.251(5) . ?
C20 H20 0.9300 . ?
C20 C19 1.387(7) . ?
O3 C16 1.235(5) . ?
C19 C18 1.534(7) . ?
F7 C18 1.252(8) . ?
F8 C18 1.217(8) . ?
C13 F1 1.267(8) . ?
C13 F2 1.328(9) . ?
C13 C14 1.540(6) . ?
C13 F3 1.292(7) . ?
O1 C1 1.356(4) . ?
C18 F9 1.230(8) . ?
C16 C15 1.393(6) . ?
C16 C17 1.545(7) . ?
C15 H15 0.9300 . ?
C15 C14 1.374(6) . ?
C17 F6 1.298(7) . ?
C17 F5 1.270(7) . ?
C17 F4 1.254(7) . ?
C2 H2 0.9300 . ?
C2 C1 1.403(6) . ?
C2 C3 1.379(6) . ?
C1 C6 1.399(6) . ?
C6 C5 1.398(6) . ?
C7 H7 0.9300 . ?
C7 C8 1.457(7) . ?
C8 C9 1.388(7) . ?
C12 H12 0.9300 . ?
C12 C11 1.372(9) . ?
C11 H11 0.9300 . ?
C11 C10 1.351(9) . ?
C10 H10 0.9300 . ?
C10 C9 1.387(9) . ?
C9 H9 0.9300 . ?
C5 H5 0.9300 . ?
C5 C4 1.369(7) . ?
C4 H4 0.9300 . ?
C4 C3 1.365(8) . ?
C3 H3 0.9300 . ?

loop_
_geom_torsion_atom_site_label_1
_geom_torsion_atom_site_label_2
_geom_torsion_atom_site_label_3
_geom_torsion_atom_site_label_4
_geom_torsion
_geom_torsion_site_symmetry_1
_geom_torsion_site_symmetry_2
_geom_torsion_site_symmetry_3
_geom_torsion_site_symmetry_4
_geom_torsion_publ_flag
Dy1 N1 C6 C1 -1.7(4) 3_666 . . . ?
Dy1 N1 C6 C5 179.5(3) 3_666 . . . ?
Dy1 N1 C7 C8 2.9(6) 3_666 . . . ?
Dy1 O5 C21 C22 -168.9(4) . . . . ?
Dy1 O5 C21 C20 12.0(9) . . . . ?
Dy1 O4 C19 C20 -12.2(9) . . . . ?
Dy1 O4 C19 C18 168.5(4) . . . . ?
Dy1 N2 C8 C7 -3.2(5) 3_666 . . . ?
Dy1 N2 C8 C9 177.4(4) 3_666 . . . ?
Dy1 N2 C12 C11 -176.7(5) 3_666 . . . ?
Dy1 O2 C14 C13 177.2(4) . . . . ?
Dy1 O2 C14 C15 -2.3(8) . . . . ?
Dy1 O3 C16 C15 12.0(8) . . . . ?
Dy1 O3 C16 C17 -166.9(3) . . . . ?
Dy1 O1 C1 C2 0.2(6) . . . . ?
Dy1 O1 C1 C2 177.9(3) 3_666 . . . ?
Dy1 O1 C1 C6 -2.6(5) 3_666 . . . ?
Dy1 O1 C1 C6 179.6(3) . . . . ?
C22 C21 C20 C19 -179.7(5) . . . . ?
F11 C22 C21 O5 13.6(9) . . . . ?
F11 C22 C21 C20 -167.3(7) . . . . ?
N1 C6 C5 C4 178.5(4) . . . . ?
N1 C7 C8 N2 0.4(7) . . . . ?
N1 C7 C8 C9 179.8(5) . . . . ?
O5 C21 C20 C19 -0.6(9) . . . . ?
O4 C19 C18 F7 155.5(7) . . . . ?
O4 C19 C18 F8 33.2(10) . . . . ?
O4 C19 C18 F9 -83.0(8) . . . . ?
N2 C8 C9 C10 0.2(8) . . . . ?
N2 C12 C11 C10 -1.3(10) . . . . ?
F12 C22 C21 O5 128.7(7) . . . . ?
F12 C22 C21 C20 -52.2(9) . . . . ?
C21 C20 C19 O4 0.7(9) . . . . ?
C21 C20 C19 C18 180.0(5) . . . . ?
C20 C19 C18 F7 -23.8(9) . . . . ?
C20 C19 C18 F8 -146.1(8) . . . . ?
C20 C19 C18 F9 97.7(9) . . . . ?
F10 C22 C21 O5 -101.4(9) . . . . ?
F10 C22 C21 C20 77.8(9) . . . . ?
O3 C16 C15 C14 -2.0(8) . . . . ?
O3 C16 C17 F6 -44.2(7) . . . . ?
O3 C16 C17 F5 -164.2(6) . . . . ?
O3 C16 C17 F4 70.0(7) . . . . ?
O1 C1 C6 N1 2.9(6) . . . . ?
O1 C1 C6 C5 -178.2(4) . . . . ?
F1 C13 C14 O2 61.4(8) . . . . ?
F1 C13 C14 C15 -119.1(7) . . . . ?
C16 C15 C14 O2 -2.7(8) . . . . ?
C16 C15 C14 C13 177.8(5) . . . . ?
C15 C16 C17 F6 136.8(6) . . . . ?
C15 C16 C17 F5 16.7(8) . . . . ?
C15 C16 C17 F4 -109.0(7) . . . . ?
F2 C13 C14 O2 -53.9(7) . . . . ?
F2 C13 C14 C15 125.6(6) . . . . ?
F3 C13 C14 O2 -171.4(6) . . . . ?
F3 C13 C14 C15 8.1(9) . . . . ?
C17 C16 C15 C14 176.9(5) . . . . ?
C2 C1 C6 N1 -177.6(4) . . . . ?
C2 C1 C6 C5 1.3(6) . . . . ?
C1 C2 C3 C4 0.6(8) . . . . ?
C1 C6 C5 C4 -0.3(7) . . . . ?
C6 N1 C7 C8 -178.8(4) . . . . ?
C6 C5 C4 C3 -0.5(8) . . . . ?
C7 N1 C6 C1 179.9(4) . . . . ?
C7 N1 C6 C5 1.0(6) . . . . ?
C7 C8 C9 C10 -179.2(5) . . . . ?
C8 N2 C12 C11 2.0(9) . . . . ?
C12 N2 C8 C7 178.0(5) . . . . ?
C12 N2 C8 C9 -1.4(7) . . . . ?
C12 C11 C10 C9 0.0(10) . . . . ?
C11 C10 C9 C8 0.6(8) . . . . ?
C5 C4 C3 C2 0.4(8) . . . . ?
C3 C2 C1 O1 178.0(4) . . . . ?
C3 C2 C1 C6 -1.4(7) . . . . ?
